data_4073758
loop_
_publ_author_name
'Stylianides, Neoklis'
'Danopoulos, Andreas A.'
'Pugh, David'
'Hancock, Fred'
'Zanotti-Gerosa, Antonio'

_publ_section_title
;
 Cyclometalated and Alkoxyphenyl-Substituted Palladium
 Imidazolin-2-ylidene Complexes. Synthetic, Structural, and Catalytic
 Studies
;
_journal_issue 23
_journal_name_full Organometallics
_journal_page_first 5627
_journal_paper_doi 10.1021/om700603d
_journal_volume 26
_journal_year 2007
_chemical_formula_moiety 'C42 H50 N4 Pd'
_chemical_formula_sum 'C42 H50 N4 Pd'
_chemical_formula_weight 717.26
_chemical_name_systematic
;
 ?
;
_space_group_IT_number 2
_symmetry_cell_setting triclinic
_symmetry_space_group_name_Hall '-P 1'
_symmetry_space_group_name_H-M 'P -1'
_atom_sites_solution_hydrogens geom
_atom_sites_solution_primary direct
_atom_sites_solution_secondary difmap
_audit_creation_method SHELXL-97
_cell_angle_alpha 71.63(3)
_cell_angle_beta 86.25(3)
_cell_angle_gamma 89.04(3)
_cell_formula_units_Z 2
_cell_length_a 10.063(2)
_cell_length_b 12.528(2)
_cell_length_c 14.840(3)
_cell_measurement_reflns_used 7450
_cell_measurement_temperature 120(2)
_cell_measurement_theta_max 27.48
_cell_measurement_theta_min 2.91
_cell_volume 1771.7(7)
_computing_cell_refinement 'DENZO (Otwinowski & Minor, 1997) & COLLECT (Hooft, R.W.W., 1998)'
_computing_data_collection 'COLLECT (Hooft, R.W.W., 1998)'
_computing_data_reduction 'DENZO (Otwinowski & Minor, 1997) & COLLECT (Hooft, R.W.W., 1998)'
_computing_molecular_graphics 'ORTEP-III (Farrugia, 1997)'
_computing_publication_material 'enCIFer (2004)'
_computing_structure_refinement 'SHELXL-97 (Sheldrick, 1997)'
_computing_structure_solution 'DIRDIF-99 (Beurskens, 1999)'
_diffrn_ambient_temperature 120(2)
_diffrn_detector_area_resol_mean 9.091
_diffrn_measured_fraction_theta_full 0.994
_diffrn_measured_fraction_theta_max 0.851
_diffrn_measurement_device_type 'Bruker-Nonius 95mm CCD camera on \k-goniostat'
_diffrn_measurement_method '\f & \w scans'
_diffrn_radiation_monochromator graphite
_diffrn_radiation_source 'Bruker-Nonius FR591 rotating anode'
_diffrn_radiation_type MoK\a
_diffrn_radiation_wavelength 0.71073
_diffrn_reflns_av_R_equivalents 0.0755
_diffrn_reflns_av_sigmaI/netI 0.0540
_diffrn_reflns_limit_h_max 13
_diffrn_reflns_limit_h_min -13
_diffrn_reflns_limit_k_max 16
_diffrn_reflns_limit_k_min -16
_diffrn_reflns_limit_l_max 19
_diffrn_reflns_limit_l_min -20
_diffrn_reflns_number 52811
_diffrn_reflns_theta_full 27.50
_diffrn_reflns_theta_max 29.25
_diffrn_reflns_theta_min 2.87
_diffrn_standards_number 0
_exptl_absorpt_coefficient_mu 0.559
_exptl_absorpt_correction_T_max 0.9780
_exptl_absorpt_correction_T_min 0.7203
_exptl_absorpt_correction_type multi-scan
_exptl_absorpt_process_details 'SADABS V2.10 (Sheldrick, G.M., 2003)'
_exptl_crystal_colour yellow
_exptl_crystal_density_diffrn 1.345
_exptl_crystal_density_method 'not measured'
_exptl_crystal_description plate
_exptl_crystal_F_000 752
_exptl_crystal_size_max 0.60
_exptl_crystal_size_mid 0.40
_exptl_crystal_size_min 0.04
_refine_diff_density_max 0.660
_refine_diff_density_min -0.804
_refine_diff_density_rms 0.100
_refine_ls_extinction_method none
_refine_ls_goodness_of_fit_ref 1.096
_refine_ls_hydrogen_treatment constr
_refine_ls_matrix_type full
_refine_ls_number_parameters 432
_refine_ls_number_reflns 8200
_refine_ls_number_restraints 0
_refine_ls_restrained_S_all 1.096
_refine_ls_R_factor_all 0.0614
_refine_ls_R_factor_gt 0.0392
_refine_ls_shift/su_max 0.000
_refine_ls_shift/su_mean 0.000
_refine_ls_structure_factor_coef Fsqd
_refine_ls_weighting_details 'calc w=1/[\s^2^(Fo^2^)+(0.0155P)^2^+2.6203P] where P=(Fo^2^+2Fc^2^)/3'
_refine_ls_weighting_scheme calc
_refine_ls_wR_factor_gt 0.0781
_refine_ls_wR_factor_ref 0.0858
_reflns_number_gt 6709
_reflns_number_total 8200
_reflns_threshold_expression >2sigma(I)
_cod_data_source_file om700603d-file002.cif
_cod_data_source_block 8
_cod_original_cell_volume 1771.7(6)
_cod_original_sg_symbol_H-M P-1
_cod_database_code 4073758

loop_
_symmetry_equiv_pos_as_xyz
'x, y, z'
'-x, -y, -z'

loop_
_atom_site_label
_atom_site_type_symbol
_atom_site_fract_x
_atom_site_fract_y
_atom_site_fract_z
_atom_site_U_iso_or_equiv
_atom_site_adp_type
_atom_site_occupancy
_atom_site_symmetry_multiplicity
_atom_site_calc_flag
_atom_site_refinement_flags
C1 C 0.2991(3) 0.0082(2) 0.07171(18) 0.0217(5) Uani 1 1 d .
C2 C 0.2506(3) 0.0480(2) -0.08472(18) 0.0250(6) Uani 1 1 d .
H2A H 0.2979 0.1078 -0.1365 0.030 Uiso 1 1 calc R
H2B H 0.1635 0.0335 -0.1061 0.030 Uiso 1 1 calc R
C3 C 0.3347(3) -0.0604(2) -0.05487(18) 0.0253(6) Uani 1 1 d .
H3A H 0.2852 -0.1256 -0.0601 0.030 Uiso 1 1 calc R
H3B H 0.4196 -0.0515 -0.0942 0.030 Uiso 1 1 calc R
C4 C 0.4227(2) -0.1568(2) 0.12129(18) 0.0223(5) Uani 1 1 d .
C5 C 0.4124(3) -0.1281(2) 0.20721(19) 0.0233(6) Uani 1 1 d .
C6 C 0.4745(3) -0.2014(2) 0.2838(2) 0.0270(6) Uani 1 1 d .
H6 H 0.4710 -0.1859 0.3425 0.032 Uiso 1 1 calc R
C7 C 0.5416(3) -0.2967(2) 0.2767(2) 0.0295(6) Uani 1 1 d .
H7 H 0.5841 -0.3446 0.3298 0.035 Uiso 1 1 calc R
C8 C 0.5464(3) -0.3214(2) 0.1925(2) 0.0293(6) Uani 1 1 d .
H8 H 0.5925 -0.3869 0.1888 0.035 Uiso 1 1 calc R
C9 C 0.4854(3) -0.2530(2) 0.11182(19) 0.0234(6) Uani 1 1 d .
C10 C 0.4805(3) -0.2915(2) 0.0240(2) 0.0255(6) Uani 1 1 d .
H10 H 0.4890 -0.2236 -0.0338 0.031 Uiso 1 1 calc R
C11 C 0.3449(3) -0.3475(2) 0.0256(2) 0.0291(6) Uani 1 1 d .
H11A H 0.3354 -0.4153 0.0812 0.044 Uiso 1 1 calc R
H11B H 0.3397 -0.3681 -0.0325 0.044 Uiso 1 1 calc R
H11C H 0.2732 -0.2949 0.0292 0.044 Uiso 1 1 calc R
C12 C 0.5904(3) -0.3747(2) 0.0150(2) 0.0330(7) Uani 1 1 d .
H12A H 0.6774 -0.3436 0.0197 0.050 Uiso 1 1 calc R
H12B H 0.5878 -0.3877 -0.0466 0.050 Uiso 1 1 calc R
H12C H 0.5760 -0.4461 0.0663 0.050 Uiso 1 1 calc R
C13 C 0.1612(3) 0.1645(2) 0.03266(19) 0.0224(5) Uani 1 1 d .
C14 C 0.1785(3) 0.1528(2) 0.12991(19) 0.0232(6) Uani 1 1 d .
C15 C 0.1164(3) 0.2330(2) 0.1643(2) 0.0278(6) Uani 1 1 d .
H15 H 0.1258 0.2292 0.2285 0.033 Uiso 1 1 calc R
C16 C 0.0402(3) 0.3193(2) 0.1073(2) 0.0304(6) Uani 1 1 d .
H16 H -0.0014 0.3731 0.1328 0.037 Uiso 1 1 calc R
C17 C 0.0256(3) 0.3262(2) 0.0138(2) 0.0292(6) Uani 1 1 d .
H17 H -0.0275 0.3847 -0.0238 0.035 Uiso 1 1 calc R
C18 C 0.0861(3) 0.2500(2) -0.02742(19) 0.0244(6) Uani 1 1 d .
C19 C 0.0672(3) 0.2626(2) -0.13125(19) 0.0268(6) Uani 1 1 d .
H19 H 0.1477 0.2304 -0.1561 0.032 Uiso 1 1 calc R
C20 C -0.0535(3) 0.1944(3) -0.1399(2) 0.0393(8) Uani 1 1 d .
H20A H -0.0429 0.1156 -0.1015 0.059 Uiso 1 1 calc R
H20B H -0.0601 0.1991 -0.2067 0.059 Uiso 1 1 calc R
H20C H -0.1346 0.2247 -0.1171 0.059 Uiso 1 1 calc R
C21 C 0.0551(4) 0.3852(3) -0.1943(2) 0.0451(8) Uani 1 1 d .
H21A H -0.0286 0.4167 -0.1766 0.068 Uiso 1 1 calc R
H21B H 0.0562 0.3882 -0.2611 0.068 Uiso 1 1 calc R
H21C H 0.1301 0.4289 -0.1854 0.068 Uiso 1 1 calc R
C22 C 0.2817(2) 0.0188(2) 0.33450(18) 0.0196(5) Uani 1 1 d .
C23 C 0.3232(3) 0.0512(2) 0.47773(18) 0.0255(6) Uani 1 1 d .
H23A H 0.3148 0.1178 0.5001 0.031 Uiso 1 1 calc R
H23B H 0.3941 0.0016 0.5113 0.031 Uiso 1 1 calc R
C24 C 0.1924(3) -0.0107(2) 0.49084(18) 0.0257(6) Uani 1 1 d .
H24A H 0.1874 -0.0760 0.5497 0.031 Uiso 1 1 calc R
H24B H 0.1157 0.0395 0.4920 0.031 Uiso 1 1 calc R
C25 C 0.0842(3) -0.1050(2) 0.38827(18) 0.0231(6) Uani 1 1 d .
C26 C -0.0084(3) -0.0423(2) 0.32693(19) 0.0270(6) Uani 1 1 d .
H26 H 0.0075 0.0351 0.2937 0.032 Uiso 1 1 calc R
C27 C -0.1233(3) -0.0937(3) 0.3149(2) 0.0306(6) Uani 1 1 d .
H27 H -0.1869 -0.0516 0.2734 0.037 Uiso 1 1 calc R
C28 C -0.1459(3) -0.2067(3) 0.3635(2) 0.0336(7) Uani 1 1 d .
H28 H -0.2249 -0.2421 0.3552 0.040 Uiso 1 1 calc R
C29 C -0.0538(3) -0.2676(3) 0.4237(2) 0.0328(7) Uani 1 1 d .
H29 H -0.0706 -0.3449 0.4566 0.039 Uiso 1 1 calc R
C30 C 0.0647(3) -0.2186(2) 0.4381(2) 0.0273(6) Uani 1 1 d .
C31 C 0.1621(3) -0.2895(2) 0.5052(2) 0.0360(7) Uani 1 1 d .
H31 H 0.2375 -0.2397 0.5077 0.043 Uiso 1 1 calc R
C32 C 0.2193(4) -0.3826(3) 0.4678(3) 0.0601(11) Uani 1 1 d .
H32A H 0.1473 -0.4331 0.4653 0.090 Uiso 1 1 calc R
H32B H 0.2855 -0.4254 0.5104 0.090 Uiso 1 1 calc R
H32C H 0.2616 -0.3491 0.4039 0.090 Uiso 1 1 calc R
C33 C 0.0977(4) -0.3378(3) 0.6059(3) 0.0569(11) Uani 1 1 d .
H33A H 0.0676 -0.2761 0.6295 0.085 Uiso 1 1 calc R
H33B H 0.1630 -0.3833 0.6478 0.085 Uiso 1 1 calc R
H33C H 0.0214 -0.3849 0.6050 0.085 Uiso 1 1 calc R
C34 C 0.4591(3) 0.1558(2) 0.32565(18) 0.0237(6) Uani 1 1 d .
C35 C 0.5664(3) 0.1094(3) 0.28713(19) 0.0274(6) Uani 1 1 d .
H35 H 0.5650 0.0321 0.2916 0.033 Uiso 1 1 calc R
C36 C 0.6757(3) 0.1760(3) 0.2421(2) 0.0317(7) Uani 1 1 d .
H36 H 0.7487 0.1443 0.2157 0.038 Uiso 1 1 calc R
C37 C 0.6778(3) 0.2882(3) 0.2360(2) 0.0359(7) Uani 1 1 d .
H37 H 0.7525 0.3338 0.2056 0.043 Uiso 1 1 calc R
C38 C 0.5708(3) 0.3339(3) 0.2741(2) 0.0341(7) Uani 1 1 d .
H38 H 0.5731 0.4113 0.2693 0.041 Uiso 1 1 calc R
C39 C 0.4594(3) 0.2693(2) 0.31963(19) 0.0271(6) Uani 1 1 d .
C40 C 0.3445(3) 0.3249(2) 0.3601(2) 0.0309(6) Uani 1 1 d .
H40 H 0.2713 0.2683 0.3851 0.037 Uiso 1 1 calc R
C41 C 0.2896(3) 0.4262(3) 0.2830(2) 0.0405(8) Uani 1 1 d .
H41A H 0.3587 0.4843 0.2598 0.061 Uiso 1 1 calc R
H41B H 0.2121 0.4567 0.3101 0.061 Uiso 1 1 calc R
H41C H 0.2630 0.4019 0.2301 0.061 Uiso 1 1 calc R
C42 C 0.3895(3) 0.3605(3) 0.4429(2) 0.0383(7) Uani 1 1 d .
H42A H 0.4271 0.2955 0.4901 0.058 Uiso 1 1 calc R
H42B H 0.3129 0.3890 0.4726 0.058 Uiso 1 1 calc R
H42C H 0.4572 0.4197 0.4192 0.058 Uiso 1 1 calc R
N1 N 0.2335(2) 0.07944(18) 0.00291(15) 0.0226(5) Uani 1 1 d .
N2 N 0.3584(2) -0.07373(18) 0.04539(15) 0.0219(5) Uani 1 1 d .
N3 N 0.3490(2) 0.08432(18) 0.37327(15) 0.0218(5) Uani 1 1 d .
N4 N 0.1987(2) -0.04665(18) 0.40497(15) 0.0224(5) Uani 1 1 d .
Pd1 Pd 0.29679(2) 0.015788(18) 0.197708(14) 0.02147(7) Uani 1 1 d .

loop_
_atom_site_aniso_label
_atom_site_aniso_U_11
_atom_site_aniso_U_22
_atom_site_aniso_U_33
_atom_site_aniso_U_23
_atom_site_aniso_U_13
_atom_site_aniso_U_12
C1 0.0219(13) 0.0232(14) 0.0207(13) -0.0079(11) -0.0011(10) -0.0027(10)
C2 0.0295(14) 0.0294(15) 0.0186(13) -0.0105(12) -0.0039(11) 0.0001(11)
C3 0.0335(15) 0.0271(15) 0.0180(13) -0.0104(11) -0.0033(11) -0.0002(12)
C4 0.0205(13) 0.0240(14) 0.0223(13) -0.0071(11) -0.0010(10) -0.0027(10)
C5 0.0234(13) 0.0238(14) 0.0239(14) -0.0091(11) -0.0012(11) -0.0023(11)
C6 0.0297(15) 0.0282(15) 0.0245(14) -0.0096(12) -0.0052(11) -0.0041(12)
C7 0.0314(15) 0.0270(15) 0.0289(15) -0.0051(12) -0.0101(12) -0.0030(12)
C8 0.0267(15) 0.0243(15) 0.0384(17) -0.0113(13) -0.0055(12) -0.0022(11)
C9 0.0228(13) 0.0215(14) 0.0277(14) -0.0103(11) -0.0010(11) -0.0031(10)
C10 0.0291(14) 0.0226(14) 0.0266(14) -0.0108(12) 0.0015(11) -0.0017(11)
C11 0.0308(15) 0.0294(16) 0.0315(15) -0.0153(13) -0.0041(12) -0.0021(12)
C12 0.0316(16) 0.0289(16) 0.0434(18) -0.0192(14) 0.0023(13) -0.0006(12)
C13 0.0218(13) 0.0223(14) 0.0251(14) -0.0102(11) -0.0005(10) -0.0028(10)
C14 0.0242(13) 0.0229(14) 0.0226(13) -0.0075(11) -0.0006(10) -0.0030(11)
C15 0.0310(15) 0.0300(15) 0.0253(14) -0.0128(12) 0.0002(11) -0.0031(12)
C16 0.0308(15) 0.0295(16) 0.0350(16) -0.0165(13) 0.0005(12) 0.0036(12)
C17 0.0280(15) 0.0257(15) 0.0349(16) -0.0108(13) -0.0036(12) 0.0010(11)
C18 0.0238(14) 0.0248(14) 0.0256(14) -0.0088(12) -0.0034(11) -0.0021(11)
C19 0.0265(14) 0.0284(15) 0.0259(14) -0.0086(12) -0.0048(11) 0.0020(11)
C20 0.0270(16) 0.057(2) 0.0457(19) -0.0333(17) -0.0047(13) -0.0002(14)
C21 0.068(2) 0.0355(18) 0.0307(17) -0.0080(15) -0.0123(16) 0.0136(17)
C22 0.0232(13) 0.0162(13) 0.0206(13) -0.0071(10) -0.0028(10) 0.0023(10)
C23 0.0268(14) 0.0336(16) 0.0174(13) -0.0097(12) -0.0024(10) -0.0027(12)
C24 0.0293(15) 0.0331(16) 0.0175(13) -0.0126(12) 0.0021(11) -0.0051(12)
C25 0.0234(13) 0.0297(15) 0.0204(13) -0.0140(12) 0.0011(10) -0.0037(11)
C26 0.0329(15) 0.0310(15) 0.0188(13) -0.0105(12) -0.0006(11) -0.0008(12)
C27 0.0263(15) 0.0465(19) 0.0237(14) -0.0174(14) -0.0040(11) 0.0010(13)
C28 0.0274(15) 0.0472(19) 0.0323(16) -0.0206(15) -0.0012(12) -0.0096(13)
C29 0.0329(16) 0.0314(16) 0.0350(16) -0.0118(14) 0.0010(13) -0.0095(13)
C30 0.0276(14) 0.0300(16) 0.0264(14) -0.0120(12) 0.0004(11) -0.0043(12)
C31 0.0322(16) 0.0259(16) 0.0470(19) -0.0056(14) -0.0094(14) -0.0037(12)
C32 0.048(2) 0.035(2) 0.102(3) -0.026(2) -0.014(2) 0.0047(16)
C33 0.051(2) 0.058(2) 0.048(2) 0.0063(19) -0.0176(18) -0.0129(18)
C34 0.0242(13) 0.0297(15) 0.0179(13) -0.0080(11) -0.0034(10) -0.0057(11)
C35 0.0300(15) 0.0341(16) 0.0211(14) -0.0123(12) -0.0033(11) -0.0024(12)
C36 0.0278(15) 0.0462(19) 0.0248(15) -0.0166(14) 0.0005(11) -0.0054(13)
C37 0.0325(16) 0.0443(19) 0.0309(16) -0.0121(14) 0.0024(13) -0.0135(14)
C38 0.0385(17) 0.0295(16) 0.0346(17) -0.0105(13) 0.0004(13) -0.0108(13)
C39 0.0287(15) 0.0305(15) 0.0233(14) -0.0098(12) -0.0024(11) -0.0054(12)
C40 0.0306(15) 0.0263(15) 0.0362(16) -0.0104(13) 0.0006(12) -0.0051(12)
C41 0.0393(18) 0.0334(18) 0.047(2) -0.0084(15) -0.0075(15) -0.0005(14)
C42 0.0432(18) 0.0361(18) 0.0402(18) -0.0190(15) -0.0003(14) 0.0000(14)
N1 0.0287(12) 0.0231(12) 0.0179(11) -0.0084(9) -0.0044(9) 0.0009(9)
N2 0.0271(12) 0.0231(12) 0.0174(11) -0.0090(9) -0.0029(9) 0.0015(9)
N3 0.0261(12) 0.0235(12) 0.0171(11) -0.0083(9) -0.0016(9) -0.0027(9)
N4 0.0262(12) 0.0253(12) 0.0182(11) -0.0105(9) 0.0002(9) -0.0054(9)
Pd1 0.02521(11) 0.02468(11) 0.01664(10) -0.00944(8) -0.00162(7) -0.00091(8)

loop_
_atom_type_symbol
_atom_type_description
_atom_type_scat_dispersion_real
_atom_type_scat_dispersion_imag
_atom_type_scat_source
C C 0.0033 0.0016 'International Tables Vol C Tables 4.2.6.8 and 6.1.1.4'
H H 0.0000 0.0000 'International Tables Vol C Tables 4.2.6.8 and 6.1.1.4'
N N 0.0061 0.0033 'International Tables Vol C Tables 4.2.6.8 and 6.1.1.4'
Pd Pd -0.9988 1.0072 'International Tables Vol C Tables 4.2.6.8 and 6.1.1.4'

loop_
_geom_angle_atom_site_label_1
_geom_angle_atom_site_label_2
_geom_angle_atom_site_label_3
_geom_angle
N2 C1 N1 113.1(2)
N2 C1 Pd1 123.26(19)
N1 C1 Pd1 123.44(19)
N1 C2 C3 103.5(2)
N1 C2 H2A 111.1
C3 C2 H2A 111.1
N1 C2 H2B 111.1
C3 C2 H2B 111.1
H2A C2 H2B 109.0
N2 C3 C2 102.9(2)
N2 C3 H3A 111.2
C2 C3 H3A 111.2
N2 C3 H3B 111.2
C2 C3 H3B 111.2
H3A C3 H3B 109.1
C9 C4 C5 124.2(2)
C9 C4 N2 124.3(2)
C5 C4 N2 111.5(2)
C6 C5 C4 115.8(2)
C6 C5 Pd1 130.8(2)
C4 C5 Pd1 113.39(19)
C7 C6 C5 121.9(3)
C7 C6 H6 119.0
C5 C6 H6 119.0
C8 C7 C6 119.9(3)
C8 C7 H7 120.1
C6 C7 H7 120.1
C7 C8 C9 122.2(3)
C7 C8 H8 118.9
C9 C8 H8 118.9
C4 C9 C8 116.0(2)
C4 C9 C10 124.0(2)
C8 C9 C10 119.8(2)
C9 C10 C12 114.4(2)
C9 C10 C11 109.5(2)
C12 C10 C11 108.1(2)
C9 C10 H10 108.3
C12 C10 H10 108.3
C11 C10 H10 108.3
C10 C11 H11A 109.5
C10 C11 H11B 109.5
H11A C11 H11B 109.5
C10 C11 H11C 109.5
H11A C11 H11C 109.5
H11B C11 H11C 109.5
C10 C12 H12A 109.5
C10 C12 H12B 109.5
H12A C12 H12B 109.5
C10 C12 H12C 109.5
H12A C12 H12C 109.5
H12B C12 H12C 109.5
C18 C13 C14 124.1(2)
C18 C13 N1 124.2(2)
C14 C13 N1 111.7(2)
C15 C14 C13 116.0(2)
C15 C14 Pd1 130.3(2)
C13 C14 Pd1 113.69(19)
C14 C15 C16 121.9(3)
C14 C15 H15 119.0
C16 C15 H15 119.0
C17 C16 C15 119.8(3)
C17 C16 H16 120.1
C15 C16 H16 120.1
C16 C17 C18 122.3(3)
C16 C17 H17 118.8
C18 C17 H17 118.8
C17 C18 C13 115.9(2)
C17 C18 C19 119.8(2)
C13 C18 C19 124.3(2)
C18 C19 C20 110.8(2)
C18 C19 C21 113.6(2)
C20 C19 C21 110.2(3)
C18 C19 H19 107.4
C20 C19 H19 107.4
C21 C19 H19 107.4
C19 C20 H20A 109.5
C19 C20 H20B 109.5
H20A C20 H20B 109.5
C19 C20 H20C 109.5
H20A C20 H20C 109.5
H20B C20 H20C 109.5
C19 C21 H21A 109.5
C19 C21 H21B 109.5
H21A C21 H21B 109.5
C19 C21 H21C 109.5
H21A C21 H21C 109.5
H21B C21 H21C 109.5
N3 C22 N4 106.5(2)
N3 C22 Pd1 128.36(19)
N4 C22 Pd1 125.09(18)
N3 C23 C24 101.3(2)
N3 C23 H23A 111.5
C24 C23 H23A 111.5
N3 C23 H23B 111.5
C24 C23 H23B 111.5
H23A C23 H23B 109.3
N4 C24 C23 100.9(2)
N4 C24 H24A 111.6
C23 C24 H24A 111.6
N4 C24 H24B 111.6
C23 C24 H24B 111.6
H24A C24 H24B 109.4
C30 C25 C26 122.1(2)
C30 C25 N4 119.7(2)
C26 C25 N4 118.1(2)
C27 C26 C25 119.4(3)
C27 C26 H26 120.3
C25 C26 H26 120.3
C26 C27 C28 120.0(3)
C26 C27 H27 120.0
C28 C27 H27 120.0
C29 C28 C27 119.9(3)
C29 C28 H28 120.0
C27 C28 H28 120.0
C28 C29 C30 122.0(3)
C28 C29 H29 119.0
C30 C29 H29 119.0
C25 C30 C29 116.6(3)
C25 C30 C31 123.8(2)
C29 C30 C31 119.7(3)
C30 C31 C33 111.2(3)
C30 C31 C32 110.5(3)
C33 C31 C32 111.4(3)
C30 C31 H31 107.9
C33 C31 H31 107.9
C32 C31 H31 107.9
C31 C32 H32A 109.5
C31 C32 H32B 109.5
H32A C32 H32B 109.5
C31 C32 H32C 109.5
H32A C32 H32C 109.5
H32B C32 H32C 109.5
C31 C33 H33A 109.5
C31 C33 H33B 109.5
H33A C33 H33B 109.5
C31 C33 H33C 109.5
H33A C33 H33C 109.5
H33B C33 H33C 109.5
C35 C34 C39 120.7(3)
C35 C34 N3 118.8(2)
C39 C34 N3 120.5(2)
C36 C35 C34 120.1(3)
C36 C35 H35 119.9
C34 C35 H35 119.9
C37 C36 C35 119.9(3)
C37 C36 H36 120.0
C35 C36 H36 120.0
C36 C37 C38 119.7(3)
C36 C37 H37 120.1
C38 C37 H37 120.1
C37 C38 C39 121.8(3)
C37 C38 H38 119.1
C39 C38 H38 119.1
C34 C39 C38 117.8(3)
C34 C39 C40 123.1(2)
C38 C39 C40 119.2(3)
C39 C40 C42 110.1(2)
C39 C40 C41 111.4(3)
C42 C40 C41 110.7(3)
C39 C40 H40 108.2
C42 C40 H40 108.2
C41 C40 H40 108.2
C40 C41 H41A 109.5
C40 C41 H41B 109.5
H41A C41 H41B 109.5
C40 C41 H41C 109.5
H41A C41 H41C 109.5
H41B C41 H41C 109.5
C40 C42 H42A 109.5
C40 C42 H42B 109.5
H42A C42 H42B 109.5
C40 C42 H42C 109.5
H42A C42 H42C 109.5
H42B C42 H42C 109.5
C1 N1 C13 113.6(2)
C1 N1 C2 110.2(2)
C13 N1 C2 136.2(2)
C1 N2 C4 114.0(2)
C1 N2 C3 110.3(2)
C4 N2 C3 135.5(2)
C22 N3 C34 124.3(2)
C22 N3 C23 112.1(2)
C34 N3 C23 121.6(2)
C22 N4 C25 123.6(2)
C22 N4 C24 112.2(2)
C25 N4 C24 117.9(2)
C1 Pd1 C22 176.06(11)
C1 Pd1 C14 77.59(11)
C22 Pd1 C14 101.68(10)
C1 Pd1 C5 77.72(11)
C22 Pd1 C5 102.85(10)
C14 Pd1 C5 155.27(10)

loop_
_geom_bond_atom_site_label_1
_geom_bond_atom_site_label_2
_geom_bond_distance
C1 N2 1.328(3)
C1 N1 1.330(3)
C1 Pd1 1.901(3)
C2 N1 1.472(3)
C2 C3 1.546(4)
C2 H2A 0.9900
C2 H2B 0.9900
C3 N2 1.479(3)
C3 H3A 0.9900
C3 H3B 0.9900
C4 C9 1.393(4)
C4 C5 1.427(4)
C4 N2 1.451(3)
C5 C6 1.393(4)
C5 Pd1 2.101(3)
C6 C7 1.391(4)
C6 H6 0.9500
C7 C8 1.376(4)
C7 H7 0.9500
C8 C9 1.406(4)
C8 H8 0.9500
C9 C10 1.529(4)
C10 C12 1.535(4)
C10 C11 1.541(4)
C10 H10 1.0000
C11 H11A 0.9800
C11 H11B 0.9800
C11 H11C 0.9800
C12 H12A 0.9800
C12 H12B 0.9800
C12 H12C 0.9800
C13 C18 1.404(4)
C13 C14 1.426(4)
C13 N1 1.445(3)
C14 C15 1.386(4)
C14 Pd1 2.092(3)
C15 C16 1.397(4)
C15 H15 0.9500
C16 C17 1.379(4)
C16 H16 0.9500
C17 C18 1.399(4)
C17 H17 0.9500
C18 C19 1.523(4)
C19 C20 1.531(4)
C19 C21 1.533(4)
C19 H19 1.0000
C20 H20A 0.9800
C20 H20B 0.9800
C20 H20C 0.9800
C21 H21A 0.9800
C21 H21B 0.9800
C21 H21C 0.9800
C22 N3 1.353(3)
C22 N4 1.354(3)
C22 Pd1 2.038(3)
C23 N3 1.479(3)
C23 C24 1.510(4)
C23 H23A 0.9900
C23 H23B 0.9900
C24 N4 1.476(3)
C24 H24A 0.9900
C24 H24B 0.9900
C25 C30 1.392(4)
C25 C26 1.396(4)
C25 N4 1.450(3)
C26 C27 1.381(4)
C26 H26 0.9500
C27 C28 1.387(4)
C27 H27 0.9500
C28 C29 1.376(4)
C28 H28 0.9500
C29 C30 1.408(4)
C29 H29 0.9500
C30 C31 1.511(4)
C31 C33 1.529(5)
C31 C32 1.531(5)
C31 H31 1.0000
C32 H32A 0.9800
C32 H32B 0.9800
C32 H32C 0.9800
C33 H33A 0.9800
C33 H33B 0.9800
C33 H33C 0.9800
C34 C35 1.392(4)
C34 C39 1.396(4)
C34 N3 1.435(3)
C35 C36 1.391(4)
C35 H35 0.9500
C36 C37 1.379(4)
C36 H36 0.9500
C37 C38 1.383(4)
C37 H37 0.9500
C38 C39 1.398(4)
C38 H38 0.9500
C39 C40 1.526(4)
C40 C42 1.529(4)
C40 C41 1.539(4)
C40 H40 1.0000
C41 H41A 0.9800
C41 H41B 0.9800
C41 H41C 0.9800
C42 H42A 0.9800
C42 H42B 0.9800
C42 H42C 0.9800

loop_
_geom_torsion_atom_site_label_1
_geom_torsion_atom_site_label_2
_geom_torsion_atom_site_label_3
_geom_torsion_atom_site_label_4
_geom_torsion
N1 C2 C3 N2 -2.0(3)
C9 C4 C5 C6 2.3(4)
N2 C4 C5 C6 -178.3(2)
C9 C4 C5 Pd1 -175.0(2)
N2 C4 C5 Pd1 4.4(3)
C4 C5 C6 C7 -0.3(4)
Pd1 C5 C6 C7 176.5(2)
C5 C6 C7 C8 -0.9(4)
C6 C7 C8 C9 0.1(4)
C5 C4 C9 C8 -3.0(4)
N2 C4 C9 C8 177.7(2)
C5 C4 C9 C10 171.6(2)
N2 C4 C9 C10 -7.6(4)
C7 C8 C9 C4 1.7(4)
C7 C8 C9 C10 -173.2(3)
C4 C9 C10 C12 161.1(3)
C8 C9 C10 C12 -24.5(4)
C4 C9 C10 C11 -77.5(3)
C8 C9 C10 C11 96.9(3)
C18 C13 C14 C15 -0.5(4)
N1 C13 C14 C15 178.0(2)
C18 C13 C14 Pd1 -180.0(2)
N1 C13 C14 Pd1 -1.5(3)
C13 C14 C15 C16 0.7(4)
Pd1 C14 C15 C16 -179.9(2)
C14 C15 C16 C17 -0.1(4)
C15 C16 C17 C18 -0.9(4)
C16 C17 C18 C13 1.0(4)
C16 C17 C18 C19 -179.5(3)
C14 C13 C18 C17 -0.4(4)
N1 C13 C18 C17 -178.6(2)
C14 C13 C18 C19 -179.8(2)
N1 C13 C18 C19 1.9(4)
C17 C18 C19 C20 -91.1(3)
C13 C18 C19 C20 88.3(3)
C17 C18 C19 C21 33.5(4)
C13 C18 C19 C21 -147.1(3)
N3 C23 C24 N4 24.8(3)
C30 C25 C26 C27 0.1(4)
N4 C25 C26 C27 -175.3(2)
C25 C26 C27 C28 -0.1(4)
C26 C27 C28 C29 0.1(4)
C27 C28 C29 C30 -0.1(4)
C26 C25 C30 C29 -0.1(4)
N4 C25 C30 C29 175.3(2)
C26 C25 C30 C31 -179.9(3)
N4 C25 C30 C31 -4.6(4)
C28 C29 C30 C25 0.1(4)
C28 C29 C30 C31 179.9(3)
C25 C30 C31 C33 119.9(3)
C29 C30 C31 C33 -60.0(4)
C25 C30 C31 C32 -115.9(3)
C29 C30 C31 C32 64.3(4)
C39 C34 C35 C36 0.1(4)
N3 C34 C35 C36 -178.8(2)
C34 C35 C36 C37 0.2(4)
C35 C36 C37 C38 -0.4(4)
C36 C37 C38 C39 0.2(5)
C35 C34 C39 C38 -0.2(4)
N3 C34 C39 C38 178.6(2)
C35 C34 C39 C40 179.8(2)
N3 C34 C39 C40 -1.4(4)
C37 C38 C39 C34 0.1(4)
C37 C38 C39 C40 -179.9(3)
C34 C39 C40 C42 113.5(3)
C38 C39 C40 C42 -66.5(3)
C34 C39 C40 C41 -123.2(3)
C38 C39 C40 C41 56.8(3)
N2 C1 N1 C13 176.1(2)
Pd1 C1 N1 C13 0.7(3)
N2 C1 N1 C2 -2.1(3)
Pd1 C1 N1 C2 -177.45(18)
C18 C13 N1 C1 179.1(2)
C14 C13 N1 C1 0.6(3)
C18 C13 N1 C2 -3.4(5)
C14 C13 N1 C2 178.2(3)
C3 C2 N1 C1 2.5(3)
C3 C2 N1 C13 -175.1(3)
N1 C1 N2 C4 -175.9(2)
Pd1 C1 N2 C4 -0.6(3)
N1 C1 N2 C3 0.6(3)
Pd1 C1 N2 C3 176.01(18)
C9 C4 N2 C1 176.7(2)
C5 C4 N2 C1 -2.7(3)
C9 C4 N2 C3 1.3(5)
C5 C4 N2 C3 -178.1(3)
C2 C3 N2 C1 1.0(3)
C2 C3 N2 C4 176.5(3)
N4 C22 N3 C34 171.7(2)
Pd1 C22 N3 C34 -8.6(4)
N4 C22 N3 C23 7.9(3)
Pd1 C22 N3 C23 -172.44(18)
C35 C34 N3 C22 -53.3(4)
C39 C34 N3 C22 127.8(3)
C35 C34 N3 C23 109.0(3)
C39 C34 N3 C23 -69.8(3)
C24 C23 N3 C22 -21.6(3)
C24 C23 N3 C34 174.0(2)
N3 C22 N4 C25 161.9(2)
Pd1 C22 N4 C25 -17.8(3)
N3 C22 N4 C24 10.3(3)
Pd1 C22 N4 C24 -169.39(18)
C30 C25 N4 C22 131.1(3)
C26 C25 N4 C22 -53.4(3)
C30 C25 N4 C24 -78.8(3)
C26 C25 N4 C24 96.7(3)
C23 C24 N4 C22 -23.1(3)
C23 C24 N4 C25 -176.5(2)
N2 C1 Pd1 C14 -176.1(2)
N1 C1 Pd1 C14 -1.2(2)
N2 C1 Pd1 C5 2.4(2)
N1 C1 Pd1 C5 177.3(2)
N3 C22 Pd1 C14 -80.9(2)
N4 C22 Pd1 C14 98.7(2)
N3 C22 Pd1 C5 102.3(2)
N4 C22 Pd1 C5 -78.1(2)
C15 C14 Pd1 C1 -178.0(3)
C13 C14 Pd1 C1 1.48(19)
C15 C14 Pd1 C22 6.0(3)
C13 C14 Pd1 C22 -174.56(19)
C15 C14 Pd1 C5 178.6(2)
C13 C14 Pd1 C5 -2.0(4)
C6 C5 Pd1 C1 179.5(3)
C4 C5 Pd1 C1 -3.65(19)
C6 C5 Pd1 C22 -4.5(3)
C4 C5 Pd1 C22 172.35(18)
C6 C5 Pd1 C14 -177.0(2)
C4 C5 Pd1 C14 -0.2(4)
